data_7701984
loop_
_publ_author_name
'Mu, Ying'
'Song, Tingting'
'Liu, Ning'
'Tong, Xiaobo'
'Li, Feng'
'Mu, Xiaoyue'

_publ_section_title
;
 Half-Sandwich Rare-Earth Metal Complexes Bearing a C5Me4-C6H4-o-CH2NMe2
 Ligand: Synthesis, Characterization and Catalytic Properties for
 Isoprene, 1-Hexene and MMA Polymerization
;
_journal_name_full 'Dalton Transactions'
_journal_paper_doi 10.1039/C9DT04029C
_journal_year 2019
_chemical_formula_sum 'C44 H68 N2 Sc2 Si2'
_chemical_formula_weight 771.10
_space_group_IT_number 14
_space_group_name_Hall '-P 2ybc'
_space_group_name_H-M_alt 'P 1 21/c 1'
_symmetry_cell_setting monoclinic
_symmetry_space_group_name_H-M 'P 1 21/c 1'
_atom_sites_solution_hydrogens geom
_atom_sites_solution_primary direct
_atom_sites_solution_secondary difmap
_audit_creation_method SHELXL-97
_audit_update_record
;
2019-09-23 deposited with the CCDC.	2019-11-18 downloaded from the CCDC.
;
_cell_angle_alpha 90.00
_cell_angle_beta 106.9240(10)
_cell_angle_gamma 90.00
_cell_formula_units_Z 2
_cell_length_a 9.8597(8)
_cell_length_b 15.9005(13)
_cell_length_c 14.3669(12)
_cell_measurement_reflns_used 2978
_cell_measurement_temperature 185(2)
_cell_measurement_theta_max 52.74
_cell_measurement_theta_min 5.02
_cell_volume 2154.8(3)
_computing_cell_refinement 'Bruker SMART'
_computing_data_collection 'Bruker SMART'
_computing_data_reduction 'Bruker SAINT'
_computing_molecular_graphics 'Bruker SHELXTL'
_computing_publication_material 'Bruker SHELXTL'
_computing_structure_refinement 'SHELXL-97 (Sheldrick, 1997)'
_computing_structure_solution 'SHELXS-97 (Sheldrick, 1990)'
_diffrn_ambient_temperature 185(2)
_diffrn_measured_fraction_theta_full 0.991
_diffrn_measured_fraction_theta_max 0.991
_diffrn_measurement_device_type 'CCD area detector'
_diffrn_measurement_method 'phi and omega scan'
_diffrn_radiation_monochromator graphite
_diffrn_radiation_source 'fine-focus sealed tube'
_diffrn_radiation_type MoK\a
_diffrn_radiation_wavelength 0.71073
_diffrn_reflns_av_R_equivalents 0.0380
_diffrn_reflns_av_sigmaI/netI 0.0467
_diffrn_reflns_limit_h_max 6
_diffrn_reflns_limit_h_min -12
_diffrn_reflns_limit_k_max 19
_diffrn_reflns_limit_k_min -19
_diffrn_reflns_limit_l_max 17
_diffrn_reflns_limit_l_min -17
_diffrn_reflns_number 12144
_diffrn_reflns_theta_full 26.43
_diffrn_reflns_theta_max 26.43
_diffrn_reflns_theta_min 1.96
_exptl_absorpt_coefficient_mu 0.402
_exptl_absorpt_correction_T_max 0.9422
_exptl_absorpt_correction_T_min 0.9276
_exptl_absorpt_correction_type multi-scan
_exptl_absorpt_process_details 'SADABS; Bruker, 2000'
_exptl_crystal_colour colorless
_exptl_crystal_density_diffrn 1.188
_exptl_crystal_density_method 'not measured'
_exptl_crystal_description block
_exptl_crystal_F_000 832
_exptl_crystal_size_max 0.19
_exptl_crystal_size_mid 0.16
_exptl_crystal_size_min 0.15
_refine_diff_density_max 0.460
_refine_diff_density_min -0.279
_refine_diff_density_rms 0.071
_refine_ls_extinction_method none
_refine_ls_goodness_of_fit_ref 1.037
_refine_ls_hydrogen_treatment mixed
_refine_ls_matrix_type full
_refine_ls_number_parameters 238
_refine_ls_number_reflns 4398
_refine_ls_number_restraints 0
_refine_ls_restrained_S_all 1.037
_refine_ls_R_factor_all 0.0679
_refine_ls_R_factor_gt 0.0507
_refine_ls_shift/su_max 0.001
_refine_ls_shift/su_mean 0.000
_refine_ls_structure_factor_coef Fsqd
_refine_ls_weighting_details 'calc w=1/[\s^2^(Fo^2^)+(0.0727P)^2^+1.2812P] where P=(Fo^2^+2Fc^2^)/3'
_refine_ls_weighting_scheme calc
_refine_ls_wR_factor_gt 0.1268
_refine_ls_wR_factor_ref 0.1431
_reflns_number_gt 3424
_reflns_number_total 4398
_reflns_threshold_expression >2sigma(I)
_cod_data_source_file c9dt04029c2.cif
_cod_data_source_block stt-1
_cod_depositor_comments
;
The following automatic conversions were performed:

data item '_exptl_absorpt_correction_type' value 'Multi-scan' was
changed to 'multi-scan' in accordance with the
/home/data/users/saulius/crontab/automatic-downloads/rss-feeds/RSC/lib/dictionaries/cif_core.dic
dictionary named 'cif_core.dic' version 2.4.2 last updated on
2011-04-26.

data item '_symmetry_cell_setting' value 'Monoclinic' was changed to
'monoclinic' in accordance with the
/home/data/users/saulius/crontab/automatic-downloads/rss-feeds/RSC/lib/dictionaries/cif_core.dic
dictionary named 'cif_core.dic' version 2.4.2 last updated on
2011-04-26.

Automatic conversion script
Id: cif_fix_values 6909 2019-04-08 15:41:33Z antanas 
;
_cod_original_sg_symbol_H-M P2(1)/c
_cod_database_code 7701984

loop_
_symmetry_equiv_pos_as_xyz
'x, y, z'
'-x, y+1/2, -z+1/2'
'-x, -y, -z'
'x, -y-1/2, z-1/2'

loop_
_atom_site_label
_atom_site_type_symbol
_atom_site_fract_x
_atom_site_fract_y
_atom_site_fract_z
_atom_site_U_iso_or_equiv
_atom_site_adp_type
_atom_site_occupancy
_atom_site_symmetry_multiplicity
_atom_site_calc_flag
_atom_site_refinement_flags
C18 C 0.5635(3) 0.03991(15) 0.90596(19) 0.0268(6) Uani 1 1 d .
H18A H 0.5038 0.0257 0.8404 0.032 Uiso 1 1 calc R
Sc1 Sc 0.40459(5) 0.08615(3) 0.99956(3) 0.02287(16) Uani 1 1 d .
Si1 Si 0.07612(8) 0.06606(5) 0.76702(6) 0.0355(2) Uani 1 1 d .
N1 N 0.5482(2) 0.13215(13) 0.91927(15) 0.0248(5) Uani 1 1 d .
C1 C 0.5641(3) 0.28650(16) 1.04499(18) 0.0274(6) Uani 1 1 d .
C19 C 0.2098(3) 0.04503(18) 0.88563(19) 0.0319(6) Uani 1 1 d .
H19A H 0.2388 -0.0112 0.8734 0.038 Uiso 1 1 calc R
H19B H 0.1473 0.0361 0.9258 0.038 Uiso 1 1 calc R
C8 C 0.5029(3) 0.17117(16) 1.15237(19) 0.0294(6) Uani 1 1 d .
C14 C 0.3646(4) 0.08456(19) 1.2481(2) 0.0429(8) Uani 1 1 d .
H14A H 0.3437 0.1208 1.2955 0.064 Uiso 1 1 calc R
H14B H 0.4532 0.0565 1.2766 0.064 Uiso 1 1 calc R
H14C H 0.2905 0.0436 1.2268 0.064 Uiso 1 1 calc R
C4 C 0.7516(3) 0.40175(18) 1.0008(2) 0.0376(7) Uani 1 1 d .
H4 H 0.8144 0.4398 0.9865 0.045 Uiso 1 1 calc R
C7 C 0.4649(3) 0.22832(15) 1.07285(18) 0.0273(6) Uani 1 1 d .
C17 C 0.5023(3) 0.17759(17) 0.82567(19) 0.0331(6) Uani 1 1 d .
H17A H 0.4853 0.2355 0.8373 0.050 Uiso 1 1 calc R
H17B H 0.4167 0.1528 0.7851 0.050 Uiso 1 1 calc R
H17C H 0.5751 0.1740 0.7937 0.050 Uiso 1 1 calc R
C3 C 0.7631(3) 0.31628(18) 0.9837(2) 0.0332(6) Uani 1 1 d .
H3 H 0.8336 0.2974 0.9576 0.040 Uiso 1 1 calc R
C11 C 0.3151(3) 0.22692(16) 1.03295(19) 0.0281(6) Uani 1 1 d .
C5 C 0.6473(3) 0.42965(17) 1.0387(2) 0.0388(7) Uani 1 1 d .
H5 H 0.6390 0.4868 1.0499 0.047 Uiso 1 1 calc R
C2 C 0.6703(3) 0.25867(16) 1.00525(18) 0.0277(6) Uani 1 1 d .
C9 C 0.3746(3) 0.13628(16) 1.16192(19) 0.0315(6) Uani 1 1 d .
C16 C 0.6823(3) 0.16683(16) 0.98207(19) 0.0295(6) Uani 1 1 d .
H16A H 0.7555 0.1602 0.9499 0.035 Uiso 1 1 calc R
H16B H 0.7108 0.1351 1.0423 0.035 Uiso 1 1 calc R
C6 C 0.5546(3) 0.37305(17) 1.0604(2) 0.0335(6) Uani 1 1 d .
H6 H 0.4840 0.3929 1.0858 0.040 Uiso 1 1 calc R
C10 C 0.2604(3) 0.16890(17) 1.0880(2) 0.0326(6) Uani 1 1 d .
C21 C 0.0016(3) -0.0342(2) 0.7040(2) 0.0477(8) Uani 1 1 d .
H21A H 0.0751 -0.0648 0.6872 0.072 Uiso 1 1 calc R
H21B H -0.0731 -0.0214 0.6459 0.072 Uiso 1 1 calc R
H21C H -0.0355 -0.0677 0.7465 0.072 Uiso 1 1 calc R
C15 C 0.6482(3) 0.15800(19) 1.2203(2) 0.0378(7) Uani 1 1 d .
H15A H 0.7138 0.1948 1.2026 0.057 Uiso 1 1 calc R
H15B H 0.6764 0.1006 1.2163 0.057 Uiso 1 1 calc R
H15C H 0.6477 0.1701 1.2857 0.057 Uiso 1 1 calc R
C13 C 0.1052(3) 0.1507(2) 1.0734(3) 0.0449(8) Uani 1 1 d .
H13A H 0.0936 0.0925 1.0872 0.067 Uiso 1 1 calc R
H13B H 0.0526 0.1627 1.0072 0.067 Uiso 1 1 calc R
H13C H 0.0709 0.1853 1.1164 0.067 Uiso 1 1 calc R
C12 C 0.2296(3) 0.27946(19) 0.9484(2) 0.0390(7) Uani 1 1 d .
H12A H 0.2443 0.3380 0.9645 0.058 Uiso 1 1 calc R
H12B H 0.1308 0.2662 0.9354 0.058 Uiso 1 1 calc R
H12C H 0.2593 0.2675 0.8919 0.058 Uiso 1 1 calc R
C20 C 0.1493(4) 0.1205(3) 0.6766(3) 0.0829(16) Uani 1 1 d .
H20A H 0.1789 0.1762 0.6992 0.124 Uiso 1 1 calc R
H20B H 0.0774 0.1236 0.6151 0.124 Uiso 1 1 calc R
H20C H 0.2290 0.0894 0.6692 0.124 Uiso 1 1 calc R
C22 C -0.0752(4) 0.1286(3) 0.7839(3) 0.0755(14) Uani 1 1 d .
H22A H -0.1124 0.1012 0.8308 0.113 Uiso 1 1 calc R
H22B H -0.1481 0.1327 0.7229 0.113 Uiso 1 1 calc R
H22C H -0.0428 0.1839 0.8066 0.113 Uiso 1 1 calc R
H1 H 0.661(3) 0.0289(17) 0.9012(19) 0.030(7) Uiso 1 1 d .

loop_
_atom_site_aniso_label
_atom_site_aniso_U_11
_atom_site_aniso_U_22
_atom_site_aniso_U_33
_atom_site_aniso_U_23
_atom_site_aniso_U_13
_atom_site_aniso_U_12
C18 0.0334(15) 0.0219(13) 0.0266(13) -0.0027(10) 0.0108(11) 0.0005(11)
Sc1 0.0266(3) 0.0199(3) 0.0231(3) 0.00029(18) 0.0088(2) 0.00133(18)
Si1 0.0298(4) 0.0384(5) 0.0335(4) 0.0033(3) 0.0015(3) 0.0023(3)
N1 0.0275(11) 0.0201(10) 0.0254(11) 0.0033(8) 0.0057(9) 0.0004(8)
C1 0.0313(14) 0.0228(13) 0.0262(13) -0.0008(10) 0.0053(11) -0.0005(10)
C19 0.0303(15) 0.0330(15) 0.0294(14) -0.0001(11) 0.0038(12) 0.0024(11)
C8 0.0421(16) 0.0219(13) 0.0253(13) -0.0038(10) 0.0117(12) 0.0053(11)
C14 0.065(2) 0.0377(17) 0.0351(16) -0.0011(13) 0.0294(16) -0.0003(15)
C4 0.0403(17) 0.0323(15) 0.0358(15) 0.0042(12) 0.0043(13) -0.0133(13)
C7 0.0343(15) 0.0219(12) 0.0263(13) -0.0043(10) 0.0099(11) 0.0004(10)
C17 0.0392(16) 0.0298(14) 0.0277(14) 0.0041(11) 0.0056(12) 0.0011(12)
C3 0.0305(15) 0.0365(15) 0.0305(14) -0.0021(12) 0.0057(12) -0.0047(12)
C11 0.0334(15) 0.0212(12) 0.0316(14) -0.0017(11) 0.0126(12) 0.0062(10)
C5 0.0481(18) 0.0198(13) 0.0438(17) -0.0007(12) 0.0060(15) -0.0016(12)
C2 0.0296(14) 0.0256(13) 0.0246(13) 0.0006(10) 0.0027(11) -0.0017(11)
C9 0.0489(17) 0.0223(13) 0.0305(14) -0.0021(11) 0.0228(13) 0.0022(12)
C16 0.0295(14) 0.0289(14) 0.0291(13) 0.0013(11) 0.0068(11) 0.0016(11)
C6 0.0402(16) 0.0246(14) 0.0347(15) -0.0021(12) 0.0093(13) 0.0009(12)
C10 0.0373(16) 0.0292(14) 0.0359(15) -0.0054(12) 0.0180(13) 0.0034(11)
C21 0.0427(19) 0.052(2) 0.0412(18) -0.0016(15) 0.0005(15) -0.0032(15)
C15 0.0466(18) 0.0349(16) 0.0287(14) -0.0032(12) 0.0058(13) 0.0051(13)
C13 0.0426(18) 0.0402(17) 0.062(2) -0.0041(15) 0.0310(16) 0.0002(14)
C12 0.0372(16) 0.0331(15) 0.0443(17) 0.0034(13) 0.0081(14) 0.0058(12)
C20 0.061(3) 0.117(4) 0.051(2) 0.040(2) -0.0158(19) -0.037(3)
C22 0.050(2) 0.079(3) 0.078(3) -0.029(2) -0.013(2) 0.024(2)

loop_
_atom_type_symbol
_atom_type_description
_atom_type_scat_dispersion_real
_atom_type_scat_dispersion_imag
_atom_type_scat_source
C C 0.0033 0.0016 'International Tables Vol C Tables 4.2.6.8 and 6.1.1.4'
H H 0.0000 0.0000 'International Tables Vol C Tables 4.2.6.8 and 6.1.1.4'
N N 0.0061 0.0033 'International Tables Vol C Tables 4.2.6.8 and 6.1.1.4'
Si Si 0.0817 0.0704 'International Tables Vol C Tables 4.2.6.8 and 6.1.1.4'
Sc Sc 0.2519 0.3716 'International Tables Vol C Tables 4.2.6.8 and 6.1.1.4'

loop_
_geom_angle_atom_site_label_1
_geom_angle_atom_site_label_2
_geom_angle_atom_site_label_3
_geom_angle
_geom_angle_site_symmetry_1
_geom_angle_site_symmetry_3
N1 C18 Sc1 138.86(17) . 3_657
N1 C18 Sc1 62.04(12) . .
Sc1 C18 Sc1 86.54(8) 3_657 .
N1 Sc1 C19 105.15(9) . .
N1 Sc1 C18 125.41(9) . 3_657
C19 Sc1 C18 96.55(10) . 3_657
N1 Sc1 C18 36.90(8) . .
C19 Sc1 C18 93.47(10) . .
C18 Sc1 C18 93.46(8) 3_657 .
N1 Sc1 C7 78.97(8) . .
C19 Sc1 C7 128.71(10) . .
C18 Sc1 C7 123.04(9) 3_657 .
C18 Sc1 C7 113.03(9) . .
N1 Sc1 C11 96.88(8) . .
C19 Sc1 C11 97.28(10) . .
C18 Sc1 C11 129.55(9) 3_657 .
C18 Sc1 C11 133.58(9) . .
C7 Sc1 C11 33.05(9) . .
N1 Sc1 C8 97.81(9) . .
C19 Sc1 C8 145.92(10) . .
C18 Sc1 C8 90.08(9) 3_657 .
C18 Sc1 C8 119.54(9) . .
C7 Sc1 C8 32.97(8) . .
C11 Sc1 C8 54.60(9) . .
N1 Sc1 C10 129.22(9) . .
C19 Sc1 C10 91.80(10) . .
C18 Sc1 C10 98.69(9) 3_657 .
C18 Sc1 C10 166.11(9) . .
C7 Sc1 C10 54.32(9) . .
C11 Sc1 C10 32.75(9) . .
C8 Sc1 C10 54.12(9) . .
N1 Sc1 C9 129.62(9) . .
C19 Sc1 C9 117.19(10) . .
C18 Sc1 C9 76.99(9) 3_657 .
C18 Sc1 C9 148.52(10) . .
C7 Sc1 C9 53.83(8) . .
C11 Sc1 C9 53.62(8) . .
C8 Sc1 C9 32.53(9) . .
C10 Sc1 C9 31.96(9) . .
N1 Sc1 Sc1 79.96(6) . 3_657
C19 Sc1 Sc1 97.28(8) . 3_657
C18 Sc1 Sc1 47.56(6) 3_657 3_657
C18 Sc1 Sc1 45.90(6) . 3_657
C7 Sc1 Sc1 132.96(7) . 3_657
C11 Sc1 Sc1 165.41(7) . 3_657
C8 Sc1 Sc1 111.44(6) . 3_657
C10 Sc1 Sc1 145.74(7) . 3_657
C9 Sc1 Sc1 117.94(7) . 3_657
C19 Si1 C22 110.96(16) . .
C19 Si1 C20 113.96(15) . .
C22 Si1 C20 109.2(2) . .
C19 Si1 C21 111.36(14) . .
C22 Si1 C21 107.45(17) . .
C20 Si1 C21 103.52(19) . .
C16 N1 C17 110.9(2) . .
C16 N1 C18 109.9(2) . .
C17 N1 C18 112.3(2) . .
C16 N1 Sc1 113.81(15) . .
C17 N1 Sc1 124.63(16) . .
C18 N1 Sc1 81.06(13) . .
C6 C1 C2 117.8(2) . .
C6 C1 C7 119.4(2) . .
C2 C1 C7 122.8(2) . .
Si1 C19 Sc1 148.38(16) . .
C7 C8 C9 107.1(2) . .
C7 C8 C15 126.3(3) . .
C9 C8 C15 126.3(2) . .
C7 C8 Sc1 72.44(14) . .
C9 C8 Sc1 75.40(15) . .
C15 C8 Sc1 123.10(17) . .
C5 C4 C3 119.7(3) . .
C11 C7 C8 108.3(2) . .
C11 C7 C1 126.2(2) . .
C8 C7 C1 125.1(2) . .
C11 C7 Sc1 73.91(14) . .
C8 C7 Sc1 74.59(14) . .
C1 C7 Sc1 123.16(17) . .
C4 C3 C2 120.7(3) . .
C10 C11 C7 107.7(2) . .
C10 C11 C12 126.3(3) . .
C7 C11 C12 125.9(2) . .
C10 C11 Sc1 74.82(14) . .
C7 C11 Sc1 73.04(14) . .
C12 C11 Sc1 119.05(18) . .
C4 C5 C6 120.1(3) . .
C3 C2 C1 120.0(2) . .
C3 C2 C16 119.3(2) . .
C1 C2 C16 120.7(2) . .
C10 C9 C8 108.8(2) . .
C10 C9 C14 126.2(3) . .
C8 C9 C14 124.2(3) . .
C10 C9 Sc1 72.89(15) . .
C8 C9 Sc1 72.08(14) . .
C14 C9 Sc1 128.90(18) . .
N1 C16 C2 112.5(2) . .
C5 C6 C1 121.7(3) . .
C9 C10 C11 108.1(2) . .
C9 C10 C13 126.3(3) . .
C11 C10 C13 125.5(3) . .
C9 C10 Sc1 75.15(15) . .
C11 C10 Sc1 72.43(14) . .
C13 C10 Sc1 121.62(19) . .

loop_
_geom_bond_atom_site_label_1
_geom_bond_atom_site_label_2
_geom_bond_distance
_geom_bond_site_symmetry_2
C18 N1 1.492(3) .
C18 Sc1 2.390(3) 3_657
C18 Sc1 2.456(3) .
Sc1 N1 2.196(2) .
Sc1 C19 2.228(3) .
Sc1 C18 2.390(3) 3_657
Sc1 C7 2.491(3) .
Sc1 C11 2.503(2) .
Sc1 C8 2.519(3) .
Sc1 C10 2.534(3) .
Sc1 C9 2.562(2) .
Sc1 Sc1 3.3215(9) 3_657
Si1 C19 1.856(3) .
Si1 C22 1.866(4) .
Si1 C20 1.871(4) .
Si1 C21 1.875(3) .
N1 C16 1.474(3) .
N1 C17 1.477(3) .
C1 C6 1.401(4) .
C1 C2 1.402(4) .
C1 C7 1.483(4) .
C8 C7 1.422(4) .
C8 C9 1.424(4) .
C8 C15 1.495(4) .
C14 C9 1.513(4) .
C4 C5 1.370(4) .
C4 C3 1.391(4) .
C7 C11 1.420(4) .
C3 C2 1.392(4) .
C11 C10 1.420(4) .
C11 C12 1.512(4) .
C5 C6 1.382(4) .
C2 C16 1.510(4) .
C9 C10 1.403(4) .
C10 C13 1.510(4) .
